data_7123149
loop_
_publ_author_name
'Wu, Yan-Chen'
'Jiang, Shuai-Shuai'
'Song, Ren-Jie'
'Li, Jin-Heng'

_publ_section_title
;
 Metal- and Oxidizing-Reagent-Free Anodic para-Selective Amination of
 Anilines with Phenothiazines
;
_journal_name_full 'Chemical Communications'
_journal_paper_doi 10.1039/C9CC01332F
_journal_year 2019
_chemical_formula_moiety C22H21ClN2S
_chemical_formula_sum 'C22 H21 Cl N2 S'
_chemical_formula_weight 380.92
_chemical_name_systematic
; 
 ? 
;
_space_group_IT_number 14
_symmetry_cell_setting monoclinic
_symmetry_space_group_name_Hall '-P 2ybc'
_symmetry_space_group_name_H-M 'P 1 21/c 1'
_atom_sites_solution_hydrogens geom
_atom_sites_solution_primary direct
_atom_sites_solution_secondary difmap
_audit_creation_method SHELXL-97
_audit_update_record
;
2019-02-15 deposited with the CCDC.    2019-03-18 downloaded from the CCDC.
;
_cell_angle_alpha 90.00
_cell_angle_beta 99.408(3)
_cell_angle_gamma 90.00
_cell_formula_units_Z 4
_cell_length_a 9.5339(18)
_cell_length_b 9.3187(18)
_cell_length_c 22.031(4)
_cell_measurement_reflns_used 2716
_cell_measurement_temperature 296(2)
_cell_measurement_theta_max 21.30
_cell_measurement_theta_min 2.38
_cell_volume 1931.0(6)
_computing_cell_refinement 'Bruker SAINT'
_computing_data_collection 'Bruker APEX2'
_computing_data_reduction 'Bruker SAINT'
_computing_molecular_graphics 'Bruker SHELXTL'
_computing_publication_material 'Bruker SHELXTL'
_computing_structure_refinement 'SHELXL-97 (Sheldrick, 2008)'
_computing_structure_solution 'SHELXS-97 (Sheldrick, 2008)'
_diffrn_ambient_temperature 296(2)
_diffrn_measured_fraction_theta_full 1.000
_diffrn_measured_fraction_theta_max 1.000
_diffrn_measurement_device_type 'Bruker APEX-II CCD'
_diffrn_measurement_method '\f and \w scans'
_diffrn_radiation_monochromator graphite
_diffrn_radiation_source 'fine-focus sealed tube'
_diffrn_radiation_type MoK\a
_diffrn_radiation_wavelength 0.71073
_diffrn_reflns_av_R_equivalents 0.0454
_diffrn_reflns_av_sigmaI/netI 0.0411
_diffrn_reflns_limit_h_max 11
_diffrn_reflns_limit_h_min -11
_diffrn_reflns_limit_k_max 11
_diffrn_reflns_limit_k_min -11
_diffrn_reflns_limit_l_max 26
_diffrn_reflns_limit_l_min -26
_diffrn_reflns_number 14468
_diffrn_reflns_theta_full 25.50
_diffrn_reflns_theta_max 25.50
_diffrn_reflns_theta_min 2.17
_exptl_absorpt_coefficient_mu 0.314
_exptl_absorpt_correction_T_max 0.9633
_exptl_absorpt_correction_T_min 0.9457
_exptl_absorpt_correction_type multi-scan
_exptl_absorpt_process_details sadabs
_exptl_crystal_colour colourless
_exptl_crystal_density_diffrn 1.310
_exptl_crystal_density_method 'not measured'
_exptl_crystal_description block
_exptl_crystal_F_000 800
_exptl_crystal_size_max 0.18
_exptl_crystal_size_mid 0.16
_exptl_crystal_size_min 0.12
_refine_diff_density_max 0.975
_refine_diff_density_min -0.269
_refine_diff_density_rms 0.058
_refine_ls_extinction_method none
_refine_ls_goodness_of_fit_ref 1.031
_refine_ls_hydrogen_treatment mixed
_refine_ls_matrix_type full
_refine_ls_number_parameters 237
_refine_ls_number_reflns 3600
_refine_ls_number_restraints 0
_refine_ls_restrained_S_all 1.031
_refine_ls_R_factor_all 0.1316
_refine_ls_R_factor_gt 0.0760
_refine_ls_shift/su_max 0.000
_refine_ls_shift/su_mean 0.000
_refine_ls_structure_factor_coef Fsqd
_refine_ls_weighting_details 'calc w=1/[\s^2^(Fo^2^)+(0.1244P)^2^+1.6617P] where P=(Fo^2^+2Fc^2^)/3'
_refine_ls_weighting_scheme calc
_refine_ls_wR_factor_gt 0.2104
_refine_ls_wR_factor_ref 0.2551
_reflns_number_gt 2053
_reflns_number_total 3600
_reflns_threshold_expression >2sigma(I)
_cod_data_source_file c9cc01332f2.cif
_cod_data_source_block a
_cod_depositor_comments
;
The following automatic conversions were performed:

'_symmetry_cell_setting' value 'Monoclinic' changed to 'monoclinic'
according to
/home/data/users/saulius/crontab/automatic-downloads/rss-feeds/RSC/lib/dictionaries/cif_core.dic
dictionary named 'cif_core.dic' version 2.4.2 from 2011-04-26.

Automatic conversion script
Id: cif_fix_values 4973 2017-02-22 13:04:09Z antanas 
;
_cod_original_sg_symbol_H-M P2(1)/c
_cod_database_code 7123149

loop_
_symmetry_equiv_pos_as_xyz
'x, y, z'
'-x, y+1/2, -z+1/2'
'-x, -y, -z'
'x, -y-1/2, z-1/2'

loop_
_atom_site_label
_atom_site_type_symbol
_atom_site_fract_x
_atom_site_fract_y
_atom_site_fract_z
_atom_site_U_iso_or_equiv
_atom_site_adp_type
_atom_site_occupancy
_atom_site_symmetry_multiplicity
_atom_site_calc_flag
_atom_site_refinement_flags
C1 C 0.1541(6) 0.9637(5) 0.2901(2) 0.0723(13) Uani 1 1 d .
H1 H 0.1417 0.8832 0.3136 0.087 Uiso 1 1 calc R
C2 C 0.0424(7) 1.0046(6) 0.2407(3) 0.0905(17) Uani 1 1 d .
H2 H -0.0420 0.9529 0.2324 0.109 Uiso 1 1 calc R
C3 C 0.0646(7) 1.1197(7) 0.2071(3) 0.0941(18) Uani 1 1 d .
H3 H -0.0050 1.1460 0.1743 0.113 Uiso 1 1 calc R
C4 C 0.1875(7) 1.2008(5) 0.2194(2) 0.0796(15) Uani 1 1 d .
H4 H 0.1995 1.2801 0.1952 0.096 Uiso 1 1 calc R
C5 C 0.2924(6) 1.1637(5) 0.2679(2) 0.0709(13) Uani 1 1 d .
C6 C 0.2789(5) 1.0412(4) 0.30329(19) 0.0617(12) Uani 1 1 d .
C7 C 0.5310(5) 1.0389(4) 0.3538(2) 0.0640(12) Uani 1 1 d .
C8 C 0.5678(6) 1.1603(5) 0.3219(2) 0.0725(14) Uani 1 1 d .
C9 C 0.7085(7) 1.1921(6) 0.3214(3) 0.0885(17) Uani 1 1 d .
H9 H 0.7312 1.2689 0.2978 0.106 Uiso 1 1 calc R
C10 C 0.8165(7) 1.1136(6) 0.3548(3) 0.0847(16) Uani 1 1 d .
H10 H 0.9111 1.1376 0.3547 0.102 Uiso 1 1 calc R
C11 C 0.7811(6) 0.9988(5) 0.3884(2) 0.0782(14) Uani 1 1 d .
C12 C 0.6391(5) 0.9602(5) 0.3877(2) 0.0664(12) Uani 1 1 d .
H12 H 0.6174 0.8811 0.4101 0.080 Uiso 1 1 calc R
C13 C 0.3629(5) 0.8740(4) 0.38695(19) 0.0559(10) Uani 1 1 d .
C14 C 0.3269(5) 0.8841(4) 0.44436(19) 0.0629(12) Uani 1 1 d .
H14 H 0.3209 0.9742 0.4620 0.076 Uiso 1 1 calc R
C15 C 0.2994(6) 0.7634(4) 0.4767(2) 0.0692(13) Uani 1 1 d .
H15 H 0.2764 0.7733 0.5159 0.083 Uiso 1 1 calc R
C16 C 0.3057(5) 0.6260(4) 0.4515(2) 0.0664(12) Uani 1 1 d .
C17 C 0.3411(5) 0.6177(4) 0.3925(2) 0.0617(11) Uani 1 1 d .
H17 H 0.3452 0.5286 0.3739 0.074 Uiso 1 1 calc R
C18 C 0.3701(5) 0.7391(4) 0.3615(2) 0.0596(11) Uani 1 1 d .
H18 H 0.3951 0.7305 0.3226 0.071 Uiso 1 1 calc R
C19 C 0.3028(7) 0.3604(5) 0.4592(3) 0.0908(17) Uani 1 1 d .
H19A H 0.3262 0.2949 0.4936 0.109 Uiso 1 1 calc R
H19B H 0.3830 0.3628 0.4372 0.109 Uiso 1 1 calc R
C20 C 0.1779(7) 0.3057(7) 0.4180(3) 0.105(2) Uani 1 1 d .
H20A H 0.0993 0.2981 0.4400 0.158 Uiso 1 1 calc R
H20B H 0.1989 0.2128 0.4029 0.158 Uiso 1 1 calc R
H20C H 0.1536 0.3703 0.3839 0.158 Uiso 1 1 calc R
C21 C 0.1834(9) 0.5178(7) 0.5425(4) 0.136(3) Uani 1 1 d .
H21A H 0.1361 0.6093 0.5446 0.163 Uiso 1 1 calc R
H21B H 0.1193 0.4381 0.5453 0.163 Uiso 1 1 calc R
Cl1 Cl 0.91224(17) 0.89862(19) 0.43083(8) 0.1097(6) Uani 1 1 d .
N1 N 0.3886(4) 1.0006(4) 0.35290(17) 0.0624(10) Uani 1 1 d .
N2 N 0.2813(7) 0.5039(4) 0.4828(2) 0.1069(18) Uani 1 1 d .
S1 S 0.43747(17) 1.28155(13) 0.28731(7) 0.0874(5) Uani 1 1 d .
C22 C 0.3021(9) 0.5075(8) 0.5778(6) 0.181(5) Uani 1 1 d .
H22A H 0.2866 0.4881 0.6189 0.272 Uiso 1 1 calc R
H22B H 0.3535 0.5959 0.5771 0.272 Uiso 1 1 calc R
H22C H 0.3561 0.4307 0.5639 0.272 Uiso 1 1 calc R

loop_
_atom_site_aniso_label
_atom_site_aniso_U_11
_atom_site_aniso_U_22
_atom_site_aniso_U_33
_atom_site_aniso_U_23
_atom_site_aniso_U_13
_atom_site_aniso_U_12
C1 0.078(3) 0.069(3) 0.071(3) 0.006(2) 0.017(3) 0.005(3)
C2 0.117(5) 0.076(3) 0.086(4) 0.005(3) 0.039(4) 0.018(3)
C3 0.102(5) 0.104(4) 0.078(4) 0.008(3) 0.018(3) 0.029(4)
C4 0.104(4) 0.070(3) 0.067(3) 0.017(3) 0.022(3) 0.023(3)
C5 0.099(4) 0.057(2) 0.064(3) 0.003(2) 0.035(3) 0.012(2)
C6 0.091(4) 0.050(2) 0.050(2) 0.0031(19) 0.028(2) 0.015(2)
C7 0.084(4) 0.055(2) 0.058(3) -0.013(2) 0.026(3) -0.004(2)
C8 0.100(4) 0.065(3) 0.062(3) -0.012(2) 0.038(3) -0.014(3)
C9 0.108(5) 0.082(3) 0.081(4) -0.014(3) 0.035(4) -0.034(3)
C10 0.078(4) 0.099(4) 0.081(4) -0.024(3) 0.025(3) -0.028(3)
C11 0.085(4) 0.080(3) 0.070(3) -0.029(3) 0.014(3) -0.008(3)
C12 0.071(3) 0.067(3) 0.064(3) -0.017(2) 0.020(2) -0.016(2)
C13 0.067(3) 0.050(2) 0.054(2) 0.0063(18) 0.017(2) 0.0032(19)
C14 0.089(3) 0.048(2) 0.054(3) -0.0025(18) 0.020(2) 0.004(2)
C15 0.103(4) 0.060(2) 0.050(2) 0.000(2) 0.028(2) -0.005(2)
C16 0.086(3) 0.055(2) 0.060(3) 0.004(2) 0.018(2) -0.005(2)
C17 0.077(3) 0.052(2) 0.059(3) -0.0048(19) 0.020(2) -0.001(2)
C18 0.069(3) 0.061(2) 0.051(2) 0.0017(19) 0.018(2) 0.003(2)
C19 0.128(5) 0.063(3) 0.086(4) 0.012(3) 0.031(4) -0.004(3)
C20 0.114(5) 0.088(4) 0.119(5) -0.011(4) 0.036(4) -0.004(4)
C21 0.133(7) 0.076(4) 0.171(8) 0.029(4) -0.053(6) -0.028(4)
Cl1 0.0860(11) 0.1245(13) 0.1093(13) -0.0168(10) -0.0114(9) -0.0061(9)
N1 0.079(3) 0.0514(19) 0.061(2) 0.0044(16) 0.025(2) -0.0026(17)
N2 0.208(6) 0.059(2) 0.068(3) 0.001(2) 0.065(3) -0.017(3)
S1 0.1217(13) 0.0581(7) 0.0891(10) 0.0110(6) 0.0375(9) -0.0045(7)
C22 0.098(6) 0.087(5) 0.345(16) -0.002(7) -0.005(8) -0.004(4)

loop_
_atom_type_symbol
_atom_type_description
_atom_type_scat_dispersion_real
_atom_type_scat_dispersion_imag
_atom_type_scat_source
C C 0.0033 0.0016 'International Tables Vol C Tables 4.2.6.8 and 6.1.1.4'
H H 0.0000 0.0000 'International Tables Vol C Tables 4.2.6.8 and 6.1.1.4'
N N 0.0061 0.0033 'International Tables Vol C Tables 4.2.6.8 and 6.1.1.4'
S S 0.1246 0.1234 'International Tables Vol C Tables 4.2.6.8 and 6.1.1.4'
Cl Cl 0.1484 0.1585 'International Tables Vol C Tables 4.2.6.8 and 6.1.1.4'

loop_
_geom_angle_atom_site_label_1
_geom_angle_atom_site_label_2
_geom_angle_atom_site_label_3
_geom_angle
C6 C1 C2 121.6(5)
C6 C1 H1 119.2
C2 C1 H1 119.2
C3 C2 C1 117.7(6)
C3 C2 H2 121.2
C1 C2 H2 121.2
C2 C3 C4 122.3(6)
C2 C3 H3 118.8
C4 C3 H3 118.8
C3 C4 C5 119.9(5)
C3 C4 H4 120.1
C5 C4 H4 120.1
C4 C5 C6 120.9(5)
C4 C5 S1 118.1(4)
C6 C5 S1 120.9(4)
C1 C6 C5 117.7(5)
C1 C6 N1 121.2(4)
C5 C6 N1 121.1(5)
C12 C7 N1 120.5(4)
C12 C7 C8 118.2(5)
N1 C7 C8 121.3(5)
C9 C8 C7 120.0(5)
C9 C8 S1 118.6(4)
C7 C8 S1 121.1(4)
C10 C9 C8 121.8(5)
C10 C9 H9 119.1
C8 C9 H9 119.1
C11 C10 C9 118.4(5)
C11 C10 H10 120.8
C9 C10 H10 120.8
C10 C11 C12 121.1(5)
C10 C11 Cl1 119.9(5)
C12 C11 Cl1 119.0(4)
C7 C12 C11 120.3(5)
C7 C12 H12 119.8
C11 C12 H12 119.8
C14 C13 C18 118.3(4)
C14 C13 N1 121.0(4)
C18 C13 N1 120.6(4)
C13 C14 C15 121.2(4)
C13 C14 H14 119.4
C15 C14 H14 119.4
C14 C15 C16 121.1(4)
C14 C15 H15 119.4
C16 C15 H15 119.4
N2 C16 C17 120.7(4)
N2 C16 C15 122.5(4)
C17 C16 C15 116.8(4)
C18 C17 C16 121.0(4)
C18 C17 H17 119.5
C16 C17 H17 119.5
C17 C18 C13 121.4(4)
C17 C18 H18 119.3
C13 C18 H18 119.3
N2 C19 C20 113.1(5)
N2 C19 H19A 109.0
C20 C19 H19A 109.0
N2 C19 H19B 109.0
C20 C19 H19B 109.0
H19A C19 H19B 107.8
C19 C20 H20A 109.5
C19 C20 H20B 109.5
H20A C20 H20B 109.5
C19 C20 H20C 109.5
H20A C20 H20C 109.5
H20B C20 H20C 109.5
C22 C21 N2 85.5(8)
C22 C21 H21A 114.4
N2 C21 H21A 114.4
C22 C21 H21B 114.4
N2 C21 H21B 114.4
H21A C21 H21B 111.5
C7 N1 C6 121.8(4)
C7 N1 C13 116.7(4)
C6 N1 C13 116.6(4)
C16 N2 C19 122.3(4)
C16 N2 C21 118.5(4)
C19 N2 C21 117.5(4)
C8 S1 C5 100.1(2)
C21 C22 H22A 109.5
C21 C22 H22B 109.5
H22A C22 H22B 109.5
C21 C22 H22C 109.5
H22A C22 H22C 109.5
H22B C22 H22C 109.5

loop_
_geom_bond_atom_site_label_1
_geom_bond_atom_site_label_2
_geom_bond_distance
C1 C6 1.381(7)
C1 C2 1.445(8)
C1 H1 0.9300
C2 C3 1.339(8)
C2 H2 0.9300
C3 C4 1.383(8)
C3 H3 0.9300
C4 C5 1.383(7)
C4 H4 0.9300
C5 C6 1.400(6)
C5 S1 1.763(5)
C6 N1 1.435(6)
C7 C12 1.381(7)
C7 N1 1.402(6)
C7 C8 1.406(6)
C8 C9 1.376(8)
C8 S1 1.758(6)
C9 C10 1.375(8)
C9 H9 0.9300
C10 C11 1.373(8)
C10 H10 0.9300
C11 C12 1.399(7)
C11 Cl1 1.711(6)
C12 H12 0.9300
C13 C14 1.367(6)
C13 C18 1.382(6)
C13 N1 1.440(5)
C14 C15 1.380(6)
C14 H14 0.9300
C15 C16 1.401(6)
C15 H15 0.9300
C16 N2 1.371(5)
C16 C17 1.397(6)
C17 C18 1.372(6)
C17 H17 0.9300
C18 H18 0.9300
C19 N2 1.461(6)
C19 C20 1.467(8)
C19 H19A 0.9700
C19 H19B 0.9700
C20 H20A 0.9600
C20 H20B 0.9600
C20 H20C 0.9600
C21 C22 1.266(10)
C21 N2 1.737(11)
C21 H21A 0.9700
C21 H21B 0.9700
C22 H22A 0.9600
C22 H22B 0.9600
C22 H22C 0.9600

loop_
_geom_torsion_atom_site_label_1
_geom_torsion_atom_site_label_2
_geom_torsion_atom_site_label_3
_geom_torsion_atom_site_label_4
_geom_torsion
C6 C1 C2 C3 1.0(7)
C1 C2 C3 C4 -1.8(8)
C2 C3 C4 C5 0.0(8)
C3 C4 C5 C6 2.7(7)
C3 C4 C5 S1 -172.8(4)
C2 C1 C6 C5 1.5(6)
C2 C1 C6 N1 179.4(4)
C4 C5 C6 C1 -3.3(6)
S1 C5 C6 C1 172.0(3)
C4 C5 C6 N1 178.8(4)
S1 C5 C6 N1 -5.9(5)
C12 C7 C8 C9 4.6(6)
N1 C7 C8 C9 -177.3(4)
C12 C7 C8 S1 -170.3(3)
N1 C7 C8 S1 7.8(6)
C7 C8 C9 C10 -4.4(7)
S1 C8 C9 C10 170.6(4)
C8 C9 C10 C11 1.3(8)
C9 C10 C11 C12 1.5(7)
C9 C10 C11 Cl1 -179.8(4)
N1 C7 C12 C11 180.0(4)
C8 C7 C12 C11 -1.9(6)
C10 C11 C12 C7 -1.2(7)
Cl1 C11 C12 C7 -179.9(3)
C18 C13 C14 C15 0.5(7)
N1 C13 C14 C15 178.7(4)
C13 C14 C15 C16 -0.8(8)
C14 C15 C16 N2 178.9(5)
C14 C15 C16 C17 0.1(7)
N2 C16 C17 C18 -177.9(5)
C15 C16 C17 C18 0.8(7)
C16 C17 C18 C13 -1.2(7)
C14 C13 C18 C17 0.5(7)
N1 C13 C18 C17 -177.7(4)
C12 C7 N1 C6 -156.5(4)
C8 C7 N1 C6 25.4(6)
C12 C7 N1 C13 -2.1(5)
C8 C7 N1 C13 179.8(4)
C1 C6 N1 C7 155.7(4)
C5 C6 N1 C7 -26.5(6)
C1 C6 N1 C13 1.3(5)
C5 C6 N1 C13 179.1(4)
C14 C13 N1 C7 99.6(5)
C18 C13 N1 C7 -82.3(5)
C14 C13 N1 C6 -104.7(5)
C18 C13 N1 C6 73.5(5)
C17 C16 N2 C19 5.5(9)
C15 C16 N2 C19 -173.2(5)
C17 C16 N2 C21 -159.1(5)
C15 C16 N2 C21 22.2(8)
C20 C19 N2 C16 -86.6(7)
C20 C19 N2 C21 78.1(7)
C22 C21 N2 C16 -103.2(7)
C22 C21 N2 C19 91.4(7)
C9 C8 S1 C5 153.8(4)
C7 C8 S1 C5 -31.2(4)
C4 C5 S1 C8 -154.5(4)
C6 C5 S1 C8 30.0(4)
